data_7063103
loop_
_publ_author_name
'Wu, Mengxiang'
'Chen, Ling'
'Yang, Xiaohan'
'Li, Yahong'

_publ_section_title
;
 Magnesium(ii) complexes supported by indole- and pyrrole-containing
 Schiff-base ligands: syntheses, structures, and applications as
 precatalysts in the hydroboration of nitriles and alkynes
;
_journal_issue 16
_journal_name_full 'New Journal of Chemistry'
_journal_page_first 7125
_journal_page_last 7133
_journal_paper_doi 10.1039/D4NJ00492B
_journal_volume 48
_journal_year 2024
_chemical_formula_moiety 'C40 H50 Cl2 Mg2 N8 O, 0.2[C7H8]'
_chemical_formula_sum 'C41.4 H51.6 Cl2 Mg2 N8 O'
_chemical_formula_weight 796.82
_space_group_crystal_system monoclinic
_space_group_IT_number 14
_space_group_name_Hall '-P 2ybc'
_space_group_name_H-M_alt 'P 1 21/c 1'
_atom_sites_solution_hydrogens mixed
_atom_sites_solution_primary dual
_audit_creation_date 2024-03-08
_audit_creation_method
;
Olex2 1.3
(compiled 2020.11.12 svn.r5f609507 for OlexSys, GUI svn.r6408)
;
_audit_update_record
;
2024-03-18 deposited with the CCDC.	2024-03-19 downloaded from the CCDC.
;
_cell_angle_alpha 90
_cell_angle_beta 95.8020(10)
_cell_angle_gamma 90
_cell_formula_units_Z 4
_cell_length_a 9.4870(4)
_cell_length_b 13.7899(7)
_cell_length_c 31.3556(14)
_cell_measurement_reflns_used 9961
_cell_measurement_temperature 100.0
_cell_measurement_theta_max 26.529
_cell_measurement_theta_min 2.453
_cell_volume 4081.1(3)
_computing_cell_refinement 'SAINT V8.40B (?, 2016)'
_computing_data_collection 'Bruker SMART APEX II diffractometer'
_computing_data_reduction 'SAINT V8.40B (?, 2016)'
_computing_molecular_graphics 'Olex2 1.3 (Dolomanov et al., 2009)'
_computing_publication_material 'Olex2 1.3 (Dolomanov et al., 2009)'
_computing_structure_refinement 'SHELXL 2018/3 (Sheldrick, 2015)'
_computing_structure_solution 'SHELXT 2018/2 (Sheldrick, 2018)'
_diffrn_ambient_temperature 100.0
_diffrn_measured_fraction_theta_full 0.996
_diffrn_measured_fraction_theta_max 0.995
_diffrn_measurement_device_type 'Bruker APEX-II CCD'
_diffrn_measurement_method '\f and \w scans'
_diffrn_radiation_type MoK\a
_diffrn_radiation_wavelength 0.71073
_diffrn_reflns_av_R_equivalents 0.1191
_diffrn_reflns_av_unetI/netI 0.0761
_diffrn_reflns_Laue_measured_fraction_full 0.996
_diffrn_reflns_Laue_measured_fraction_max 0.995
_diffrn_reflns_limit_h_max 11
_diffrn_reflns_limit_h_min -10
_diffrn_reflns_limit_k_max 17
_diffrn_reflns_limit_k_min -17
_diffrn_reflns_limit_l_max 39
_diffrn_reflns_limit_l_min -34
_diffrn_reflns_number 56313
_diffrn_reflns_point_group_measured_fraction_full 0.996
_diffrn_reflns_point_group_measured_fraction_max 0.995
_diffrn_reflns_theta_full 25.242
_diffrn_reflns_theta_max 26.368
_diffrn_reflns_theta_min 2.407
_diffrn_source_current 1.0
_diffrn_source_power 0.05
_diffrn_source_voltage 50.0
_diffrn_standards_number 0
_exptl_absorpt_coefficient_mu 0.234
_exptl_absorpt_correction_T_max 0.7456
_exptl_absorpt_correction_T_min 0.4552
_exptl_absorpt_correction_type multi-scan
_exptl_absorpt_process_details
;
SADABS-2016/2 (Bruker,2016/2) was used for absorption correction.
wR2(int) was 0.1501 before and 0.0895 after correction.
The Ratio of minimum to maximum transmission is 0.6105.
The \l/2 correction factor is Not present.
;
_exptl_crystal_colour colourless
_exptl_crystal_colour_primary colourless
_exptl_crystal_density_diffrn 1.297
_exptl_crystal_description block
_exptl_crystal_F_000 1688
_exptl_crystal_size_max 0.04
_exptl_crystal_size_mid 0.03
_exptl_crystal_size_min 0.02
_refine_diff_density_max 0.315
_refine_diff_density_min -0.394
_refine_diff_density_rms 0.066
_refine_ls_extinction_method none
_refine_ls_goodness_of_fit_ref 1.068
_refine_ls_hydrogen_treatment mixed
_refine_ls_matrix_type full
_refine_ls_number_parameters 504
_refine_ls_number_reflns 8294
_refine_ls_number_restraints 81
_refine_ls_restrained_S_all 1.070
_refine_ls_R_factor_all 0.1133
_refine_ls_R_factor_gt 0.0669
_refine_ls_shift/su_max 0.001
_refine_ls_shift/su_mean 0.000
_refine_ls_structure_factor_coef Fsqd
_refine_ls_weighting_details 'w=1/[\s^2^(Fo^2^)+(0.0412P)^2^+5.5485P] where P=(Fo^2^+2Fc^2^)/3'
_refine_ls_weighting_scheme calc
_refine_ls_wR_factor_gt 0.1290
_refine_ls_wR_factor_ref 0.1516
_reflns_Friedel_coverage 0.000
_reflns_number_gt 5590
_reflns_number_total 8294
_reflns_threshold_expression 'I > 2\s(I)'
_cod_data_source_file d4nj00492b2.cif
_cod_data_source_block 3
_cod_depositor_comments 'Adding full bibliography for 7063101--7063105.cif.'
_cod_original_formula_sum 'C41.40 H51.60 Cl2 Mg2 N8 O'
_cod_database_code 7063103
_shelx_shelxl_version_number 2018/3
_shelx_space_group_comment
;
The symmetry employed for this shelxl refinement is uniquely defined
by the following loop, which should always be used as a source of
symmetry information in preference to the above space-group names.
They are only intended as comments.
;
_shelx_estimated_absorpt_t_max 0.995
_shelx_estimated_absorpt_t_min 0.991
_olex2_refinement_description
;
1. Fixed Uiso
 At 1.2 times of:
  All C(H) groups, All C(H,H) groups, All C(H,H,H,H) groups
 At 1.5 times of:
  All C(H,H,H) groups
2. Restrained distances
 C40-C39 \\sim C40-C39A
 with sigma of 0.02
 C38A-C37 \\sim C38-C37
 with sigma of 0.02
 C39-C38 \\sim C39A-C38A
 with sigma of 0.02
3. Uiso/Uaniso restraints and constraints
C40 \\sim C37 \\sim C39 \\sim C38 \\sim C39A \\sim C38A: within 2A with sigma
of 0.01 and sigma for terminal atoms of 0.02 within 2A
4. Rigid body (RIGU) restrains
 C39A, C38A, C37
 with sigma for 1-2 distances of 0.01 and sigma for 1-3 distances of 0.02
 C39, C38, C37
 with sigma for 1-2 distances of 0.01 and sigma for 1-3 distances of 0.02
5. Others
 Sof(H40C)=Sof(H40D)=Sof(H37C)=Sof(H37D)=Sof(C39A)=Sof(H39C)=Sof(H39D)=
 Sof(C38A)=Sof(H38C)=Sof(H38D)=1-FVAR(1)
 Sof(H40A)=Sof(H40B)=Sof(H37A)=Sof(H37B)=Sof(C39)=Sof(H39A)=Sof(H39B)=Sof(C38)=
 Sof(H38A)=Sof(H38B)=FVAR(1)
6.a Secondary CH2 refined with riding coordinates:
 C15(H15A,H15B), C33(H33A,H33B), C34(H34A,H34B), C28(H28A,H28B), C16(H16A,
 H16B), C10(H10A,H10B), C40(H40A,H40B), C40(H40C,H40D), C37(H37A,H37B),
 C37(H37C,H37D), C39(H39A,H39B), C38(H38A,H38B), C39A(H39C,H39D), C38A(H38C,
 H38D)
6.b Aromatic/amide H refined with riding coordinates:
 C25(H25), C23(H23), C27(H27), C14(H14), C9(H9), C12(H12), C22(H22), C13(H13),
 C21(H21), C20(H20), C2(H2), C3(H3), C32(H32), C5(H5), C30(H30), C4(H4),
 C31(H31)
6.c Idealised Me refined as rotating group:
 C17(H17A,H17B,H17C), C18(H18A,H18B,H18C), C35(H35A,H35B,H35C), C36(H36A,H36B,
 H36C)
;
_smtbx_masks_special_details
;
A solvent mask was calculated and 42 electrons were 
found in a volume of 234\%A^3^ in 1 void per unit cell. 
This is consistent with the presence of 
0.2[C6H14] per Asymmetric Unit 
which account for 40 electrons 
per unit cell.
;
_smtbx_masks_void_probe_radius 1.2
_smtbx_masks_void_truncation_radius 1.2
_olex2_submission_special_instructions 'No special instructions were received'

loop_
_space_group_symop_operation_xyz
'x, y, z'
'-x, y+1/2, -z+1/2'
'-x, -y, -z'
'x, -y-1/2, z-1/2'

loop_
_atom_site_label
_atom_site_type_symbol
_atom_site_fract_x
_atom_site_fract_y
_atom_site_fract_z
_atom_site_U_iso_or_equiv
_atom_site_adp_type
_atom_site_occupancy
_atom_site_site_symmetry_order
_atom_site_calc_flag
_atom_site_refinement_flags_posn
_atom_site_refinement_flags_adp
_atom_site_refinement_flags_occupancy
_atom_site_disorder_assembly
_atom_site_disorder_group
Cl2 Cl 0.29968(8) 0.25325(6) 0.36257(3) 0.0309(2) Uani 1 1 d . . . . .
Cl1 Cl 0.54462(9) 0.38116(6) 0.42797(3) 0.0313(2) Uani 1 1 d . . . . .
Mg1 Mg 0.52106(12) 0.20734(8) 0.40827(4) 0.0302(3) Uani 1 1 d . . . . .
Mg2 Mg 0.44153(12) 0.40232(8) 0.35292(4) 0.0292(3) Uani 1 1 d . . . . .
O1 O 0.6122(2) 0.27015(18) 0.34825(8) 0.0363(6) Uani 1 1 d . . . . .
N3 N 0.7334(3) 0.1919(2) 0.53828(9) 0.0325(7) Uani 1 1 d . . . . .
N5 N 0.5859(3) 0.5039(2) 0.33465(9) 0.0307(7) Uani 1 1 d . . . . .
N6 N 0.3880(3) 0.4044(2) 0.28321(9) 0.0303(7) Uani 1 1 d . . . . .
N4 N 0.3993(3) 0.17306(19) 0.46626(9) 0.0304(6) Uani 1 1 d . . . . .
N8 N 0.2761(3) 0.50902(19) 0.37098(9) 0.0305(7) Uani 1 1 d . . . . .
N7 N 0.0837(3) 0.4781(2) 0.26311(10) 0.0390(8) Uani 1 1 d . . . . .
N1 N 0.5471(3) 0.0639(2) 0.38853(9) 0.0322(7) Uani 1 1 d . . . . .
N2 N 0.7339(3) 0.1729(2) 0.44005(9) 0.0329(7) Uani 1 1 d . . . . .
C26 C 0.5737(3) 0.5181(2) 0.29075(11) 0.0286(7) Uani 1 1 d . . . . .
C24 C 0.7454(3) 0.6195(2) 0.31624(11) 0.0292(8) Uani 1 1 d . . . . .
C25 C 0.6678(3) 0.5867(2) 0.27808(11) 0.0308(8) Uani 1 1 d . . . . .
H25 H 0.677991 0.607428 0.249655 0.037 Uiso 1 1 calc R U . . .
C19 C 0.6921(3) 0.5661(2) 0.35006(11) 0.0298(8) Uani 1 1 d . . . . .
C23 C 0.8539(3) 0.6878(2) 0.32610(12) 0.0342(8) Uani 1 1 d . . . . .
H23 H 0.891750 0.723244 0.303921 0.041 Uiso 1 1 calc R U . . .
C27 C 0.4685(4) 0.4635(2) 0.26497(11) 0.0309(8) Uani 1 1 d . . . . .
H27 H 0.458171 0.470834 0.234689 0.037 Uiso 1 1 calc R U . . .
C14 C 0.7682(4) 0.1437(3) 0.57598(12) 0.0371(9) Uani 1 1 d . . . . .
H14 H 0.708518 0.135480 0.598290 0.045 Uiso 1 1 calc R U . . .
C29 C 0.1652(4) 0.4272(3) 0.23668(12) 0.0384(9) Uani 1 1 d . . . . .
C8 C 0.6728(4) 0.0237(3) 0.40710(11) 0.0343(8) Uani 1 1 d . . . . .
C9 C 0.7672(4) 0.0843(3) 0.43319(11) 0.0355(8) Uani 1 1 d . . . . .
H9 H 0.855154 0.059170 0.445601 0.043 Uiso 1 1 calc R U . . .
C12 C 0.9526(4) 0.1372(3) 0.53675(12) 0.0388(9) Uani 1 1 d . . . . .
H12 H 1.043314 0.123317 0.527909 0.047 Uiso 1 1 calc R U . . .
C11 C 0.8459(4) 0.1878(3) 0.51376(12) 0.0347(8) Uani 1 1 d . . . . .
C22 C 0.9043(4) 0.7025(3) 0.36810(13) 0.0375(9) Uani 1 1 d . . . . .
H22 H 0.977165 0.748872 0.374847 0.045 Uiso 1 1 calc R U . . .
C15 C 0.5917(4) 0.2252(2) 0.52316(11) 0.0327(8) Uani 1 1 d . . . . .
H15A H 0.598280 0.276610 0.501433 0.039 Uiso 1 1 calc R U . . .
H15B H 0.546779 0.253527 0.547441 0.039 Uiso 1 1 calc R U . . .
C6 C 0.5653(4) -0.0970(2) 0.36936(11) 0.0340(8) Uani 1 1 d . . . . .
C13 C 0.9027(4) 0.1093(3) 0.57611(12) 0.0398(9) Uani 1 1 d . . . . .
H13 H 0.953821 0.073393 0.598437 0.048 Uiso 1 1 calc R U . . .
C21 C 0.8510(4) 0.6507(3) 0.40123(12) 0.0368(9) Uani 1 1 d . . . . .
H21 H 0.888107 0.662827 0.430010 0.044 Uiso 1 1 calc R U . . .
C1 C 0.4819(4) -0.0106(2) 0.36516(11) 0.0321(8) Uani 1 1 d . . . . .
C7 C 0.6872(4) -0.0734(3) 0.39673(12) 0.0371(9) Uani 1 1 d . . . . .
H7 H 0.765(4) -0.112(3) 0.4047(12) 0.045 Uiso 1 1 d . U . . .
C33 C 0.0951(4) 0.4710(3) 0.30952(11) 0.0364(9) Uani 1 1 d . . . . .
H33A H 0.129703 0.405454 0.318196 0.044 Uiso 1 1 calc R U . . .
H33B H -0.000157 0.479120 0.319344 0.044 Uiso 1 1 calc R U . . .
C20 C 0.7458(4) 0.5825(3) 0.39311(12) 0.0381(9) Uani 1 1 d . . . . .
H20 H 0.710375 0.547384 0.415821 0.046 Uiso 1 1 calc R U . . .
C17 C 0.3075(4) 0.0891(2) 0.45298(12) 0.0350(8) Uani 1 1 d . . . . .
H17A H 0.241831 0.107199 0.428109 0.052 Uiso 1 1 calc R U . . .
H17B H 0.253605 0.070069 0.476695 0.052 Uiso 1 1 calc R U . . .
H17C H 0.366437 0.034683 0.445373 0.052 Uiso 1 1 calc R U . . .
C34 C 0.1951(4) 0.5467(3) 0.33152(11) 0.0344(8) Uani 1 1 d . . . . .
H34A H 0.262262 0.568354 0.311274 0.041 Uiso 1 1 calc R U . . .
H34B H 0.139175 0.603816 0.338951 0.041 Uiso 1 1 calc R U . . .
C28 C 0.2746(4) 0.3563(3) 0.25431(12) 0.0370(9) Uani 1 1 d . . . . .
H28A H 0.317393 0.324724 0.230363 0.044 Uiso 1 1 calc R U . . .
H28B H 0.229039 0.305407 0.270432 0.044 Uiso 1 1 calc R U . . .
C16 C 0.4986(4) 0.1421(2) 0.50339(11) 0.0311(8) Uani 1 1 d . . . . .
H16A H 0.560557 0.090151 0.494018 0.037 Uiso 1 1 calc R U . . .
H16B H 0.443349 0.114607 0.525659 0.037 Uiso 1 1 calc R U . . .
C10 C 0.8369(4) 0.2283(3) 0.46968(12) 0.0372(9) Uani 1 1 d . . . . .
H10A H 0.931523 0.225927 0.459024 0.045 Uiso 1 1 calc R U . . .
H10B H 0.807016 0.297075 0.470283 0.045 Uiso 1 1 calc R U . . .
C18 C 0.3061(4) 0.2518(3) 0.47936(12) 0.0368(8) Uani 1 1 d . . . . .
H18A H 0.363692 0.308717 0.488182 0.055 Uiso 1 1 calc R U . . .
H18B H 0.255951 0.229599 0.503391 0.055 Uiso 1 1 calc R U . . .
H18C H 0.237136 0.269086 0.455158 0.055 Uiso 1 1 calc R U . . .
C2 C 0.3518(4) -0.0093(3) 0.33925(11) 0.0348(8) Uani 1 1 d . . . . .
H2 H 0.296272 0.048068 0.336150 0.042 Uiso 1 1 calc R U . . .
C3 C 0.3072(4) -0.0936(3) 0.31854(12) 0.0405(9) Uani 1 1 d . . . . .
H3 H 0.219844 -0.094066 0.300801 0.049 Uiso 1 1 calc R U . . .
C32 C 0.0010(4) 0.5425(3) 0.23871(13) 0.0500(11) Uani 1 1 d . . . . .
H32 H -0.064633 0.586587 0.249018 0.060 Uiso 1 1 calc R U . . .
C40 C 0.7628(4) 0.2988(3) 0.35235(13) 0.0430(9) Uani 1 1 d D U . . .
H40A H 0.820951 0.251829 0.370349 0.052 Uiso 0.733(7) 1 calc R U P A 1
H40B H 0.775222 0.364020 0.365405 0.052 Uiso 0.733(7) 1 calc R U P A 1
H40C H 0.771776 0.367346 0.343620 0.052 Uiso 0.267(7) 1 calc R U P A 2
H40D H 0.803686 0.292270 0.382534 0.052 Uiso 0.267(7) 1 calc R U P A 2
C35 C 0.1780(4) 0.4716(3) 0.40120(12) 0.0405(9) Uani 1 1 d . . . . .
H35A H 0.125702 0.415797 0.388323 0.061 Uiso 1 1 calc R U . . .
H35B H 0.111017 0.522701 0.407237 0.061 Uiso 1 1 calc R U . . .
H35C H 0.232490 0.451587 0.427975 0.061 Uiso 1 1 calc R U . . .
C36 C 0.3528(4) 0.5923(3) 0.39222(12) 0.0391(9) Uani 1 1 d . . . . .
H36A H 0.407446 0.570212 0.418638 0.059 Uiso 1 1 calc R U . . .
H36B H 0.284530 0.641707 0.399152 0.059 Uiso 1 1 calc R U . . .
H36C H 0.417253 0.619968 0.372923 0.059 Uiso 1 1 calc R U . . .
C5 C 0.5160(4) -0.1821(3) 0.34797(13) 0.0432(10) Uani 1 1 d . . . . .
H5 H 0.569952 -0.240233 0.350715 0.052 Uiso 1 1 calc R U . . .
C30 C 0.1326(4) 0.4598(3) 0.19604(13) 0.0528(12) Uani 1 1 d . . . . .
H30 H 0.172377 0.437510 0.171207 0.063 Uiso 1 1 calc R U . . .
C4 C 0.3887(4) -0.1795(3) 0.32313(13) 0.0454(10) Uani 1 1 d . . . . .
H4 H 0.354474 -0.236641 0.308666 0.054 Uiso 1 1 calc R U . . .
C31 C 0.0284(5) 0.5330(4) 0.19739(14) 0.0622(13) Uani 1 1 d . . . . .
H31 H -0.014461 0.568783 0.173641 0.075 Uiso 1 1 calc R U . . .
C37 C 0.5949(4) 0.2073(3) 0.31028(12) 0.0469(10) Uani 1 1 d D U . . .
H37A H 0.612932 0.138757 0.318452 0.056 Uiso 0.733(7) 1 calc R U P A 1
H37B H 0.497589 0.212777 0.295733 0.056 Uiso 0.733(7) 1 calc R U P A 1
H37C H 0.543229 0.147659 0.316878 0.056 Uiso 0.267(7) 1 calc R U P A 2
H37D H 0.538763 0.241427 0.286498 0.056 Uiso 0.267(7) 1 calc R U P A 2
C39 C 0.8036(5) 0.2992(4) 0.30798(16) 0.0427(14) Uani 0.733(7) 1 d D U P A 1
H39A H 0.804493 0.366253 0.296775 0.051 Uiso 0.733(7) 1 calc R U P A 1
H39B H 0.899163 0.270824 0.307207 0.051 Uiso 0.733(7) 1 calc R U P A 1
C38 C 0.6980(6) 0.2410(5) 0.28234(19) 0.0527(15) Uani 0.733(7) 1 d D U P A 1
H38A H 0.650635 0.280500 0.258736 0.063 Uiso 0.733(7) 1 calc R U P A 1
H38B H 0.744120 0.184940 0.269704 0.063 Uiso 0.733(7) 1 calc R U P A 1
C39A C 0.8349(15) 0.2387(13) 0.3261(5) 0.054(3) Uani 0.267(7) 1 d D U P A 2
H39C H 0.897680 0.193808 0.343789 0.064 Uiso 0.267(7) 1 calc R U P A 2
H39D H 0.894062 0.278242 0.308420 0.064 Uiso 0.267(7) 1 calc R U P A 2
C38A C 0.7283(12) 0.1829(12) 0.2979(5) 0.042(2) Uani 0.267(7) 1 d D U P A 2
H38C H 0.733959 0.200081 0.267500 0.051 Uiso 0.267(7) 1 calc R U P A 2
H38D H 0.745398 0.112415 0.301472 0.051 Uiso 0.267(7) 1 calc R U P A 2

loop_
_atom_site_aniso_label
_atom_site_aniso_U_11
_atom_site_aniso_U_22
_atom_site_aniso_U_33
_atom_site_aniso_U_23
_atom_site_aniso_U_13
_atom_site_aniso_U_12
Cl2 0.0287(4) 0.0218(4) 0.0422(5) -0.0005(4) 0.0027(4) -0.0025(3)
Cl1 0.0376(5) 0.0226(4) 0.0332(5) -0.0006(3) 0.0010(4) -0.0019(3)
Mg1 0.0303(6) 0.0220(6) 0.0381(7) -0.0019(5) 0.0027(5) 0.0001(5)
Mg2 0.0311(6) 0.0237(6) 0.0325(6) -0.0016(5) 0.0022(5) -0.0044(5)
O1 0.0296(13) 0.0404(15) 0.0397(14) -0.0140(12) 0.0081(11) -0.0104(11)
N3 0.0337(16) 0.0271(16) 0.0357(17) -0.0013(13) -0.0011(13) -0.0046(13)
N5 0.0297(15) 0.0281(16) 0.0331(16) -0.0007(13) -0.0023(12) -0.0076(12)
N6 0.0264(14) 0.0308(16) 0.0334(16) -0.0066(13) 0.0011(12) -0.0001(12)
N4 0.0320(15) 0.0204(14) 0.0383(17) -0.0021(13) 0.0015(13) -0.0011(12)
N8 0.0347(16) 0.0214(14) 0.0345(16) -0.0011(12) -0.0010(13) -0.0020(12)
N7 0.0288(16) 0.048(2) 0.0394(18) -0.0130(15) -0.0016(14) 0.0022(14)
N1 0.0330(16) 0.0262(16) 0.0365(17) -0.0030(13) -0.0003(13) 0.0034(13)
N2 0.0303(15) 0.0349(17) 0.0336(17) -0.0021(14) 0.0033(13) -0.0033(13)
C26 0.0276(17) 0.0270(18) 0.0307(19) 0.0016(15) 0.0002(14) -0.0011(14)
C24 0.0227(17) 0.0227(17) 0.042(2) 0.0018(15) 0.0019(15) 0.0024(14)
C25 0.0309(18) 0.0278(18) 0.0336(19) 0.0050(15) 0.0026(15) 0.0010(15)
C19 0.0289(18) 0.0244(18) 0.035(2) 0.0002(15) -0.0038(15) -0.0026(14)
C23 0.0272(18) 0.0216(18) 0.053(2) 0.0023(16) 0.0026(17) -0.0020(14)
C27 0.0360(19) 0.0282(19) 0.0281(18) -0.0002(15) 0.0008(15) 0.0024(15)
C14 0.045(2) 0.032(2) 0.034(2) -0.0005(16) -0.0034(17) -0.0128(17)
C29 0.0274(18) 0.045(2) 0.041(2) -0.0145(18) -0.0045(16) -0.0019(17)
C8 0.0325(19) 0.035(2) 0.036(2) 0.0015(16) 0.0057(16) 0.0047(16)
C9 0.0310(19) 0.043(2) 0.033(2) 0.0043(17) 0.0038(16) 0.0048(17)
C12 0.035(2) 0.036(2) 0.043(2) 0.0005(18) -0.0037(17) -0.0063(17)
C11 0.0320(19) 0.032(2) 0.039(2) -0.0014(16) -0.0025(16) -0.0038(15)
C22 0.0289(19) 0.0241(18) 0.058(3) -0.0071(17) -0.0038(18) -0.0005(15)
C15 0.0367(19) 0.0277(19) 0.034(2) -0.0010(15) 0.0023(16) -0.0040(15)
C6 0.042(2) 0.0240(18) 0.038(2) 0.0023(15) 0.0110(17) 0.0053(15)
C13 0.041(2) 0.034(2) 0.041(2) 0.0018(17) -0.0096(17) -0.0080(17)
C21 0.0327(19) 0.031(2) 0.044(2) -0.0038(17) -0.0081(17) -0.0023(16)
C1 0.038(2) 0.0240(18) 0.034(2) 0.0023(15) 0.0041(16) 0.0014(15)
C7 0.041(2) 0.032(2) 0.038(2) 0.0036(17) 0.0056(18) 0.0083(17)
C33 0.0292(19) 0.041(2) 0.039(2) -0.0067(17) 0.0021(16) 0.0001(16)
C20 0.043(2) 0.033(2) 0.037(2) 0.0018(17) -0.0048(17) -0.0088(17)
C17 0.0356(19) 0.0276(19) 0.041(2) -0.0006(16) 0.0018(16) -0.0089(15)
C34 0.0362(19) 0.0298(19) 0.036(2) -0.0026(16) -0.0013(16) 0.0010(16)
C28 0.0310(19) 0.039(2) 0.041(2) -0.0152(17) 0.0009(16) -0.0052(16)
C16 0.0345(19) 0.0250(18) 0.0337(19) -0.0007(15) 0.0031(15) -0.0014(15)
C10 0.0295(19) 0.039(2) 0.043(2) 0.0008(18) 0.0019(16) -0.0068(16)
C18 0.038(2) 0.0295(19) 0.044(2) 0.0021(17) 0.0087(17) 0.0000(16)
C2 0.043(2) 0.0239(18) 0.038(2) 0.0010(15) 0.0039(17) -0.0007(16)
C3 0.051(2) 0.031(2) 0.038(2) 0.0014(17) -0.0010(18) -0.0057(18)
C32 0.036(2) 0.065(3) 0.047(3) -0.014(2) -0.0065(19) 0.016(2)
C40 0.0290(19) 0.048(2) 0.053(2) -0.0072(19) 0.0063(17) -0.0076(17)
C35 0.047(2) 0.033(2) 0.043(2) -0.0021(18) 0.0135(18) 0.0068(17)
C36 0.049(2) 0.0251(19) 0.041(2) -0.0072(16) -0.0065(18) 0.0019(17)
C5 0.055(2) 0.0235(19) 0.053(3) 0.0010(18) 0.013(2) 0.0043(18)
C30 0.040(2) 0.077(3) 0.039(2) -0.020(2) -0.0072(19) 0.012(2)
C4 0.065(3) 0.0229(19) 0.048(2) -0.0053(17) 0.004(2) -0.0079(19)
C31 0.052(3) 0.090(4) 0.041(3) -0.010(2) -0.016(2) 0.027(3)
C37 0.053(2) 0.048(2) 0.041(2) -0.0219(19) 0.0110(19) -0.0096(19)
C39 0.030(2) 0.056(3) 0.043(3) 0.014(2) 0.008(2) 0.003(2)
C38 0.059(3) 0.058(3) 0.043(3) -0.004(3) 0.015(3) 0.002(3)
C39A 0.044(5) 0.056(5) 0.062(5) -0.009(5) 0.013(4) 0.003(4)
C38A 0.042(4) 0.043(5) 0.044(5) -0.008(4) 0.007(4) 0.018(4)

loop_
_atom_type_symbol
_atom_type_description
_atom_type_scat_dispersion_real
_atom_type_scat_dispersion_imag
_atom_type_scat_source
C C 0.0033 0.0016 'International Tables Vol C Tables 4.2.6.8 and 6.1.1.4'
Cl Cl 0.1484 0.1585 'International Tables Vol C Tables 4.2.6.8 and 6.1.1.4'
H H 0.0000 0.0000 'International Tables Vol C Tables 4.2.6.8 and 6.1.1.4'
Mg Mg 0.0486 0.0363 'International Tables Vol C Tables 4.2.6.8 and 6.1.1.4'
N N 0.0061 0.0033 'International Tables Vol C Tables 4.2.6.8 and 6.1.1.4'
O O 0.0106 0.0060 'International Tables Vol C Tables 4.2.6.8 and 6.1.1.4'

loop_
_geom_angle_atom_site_label_1
_geom_angle_atom_site_label_2
_geom_angle_atom_site_label_3
_geom_angle
_geom_angle_site_symmetry_1
_geom_angle_site_symmetry_3
_geom_angle_publ_flag
Mg2 Cl2 Mg1 81.14(4) . . ?
Mg2 Cl1 Mg1 81.95(4) . . ?
Cl1 Mg1 Cl2 86.98(4) . . ?
O1 Mg1 Cl2 78.50(7) . . ?
O1 Mg1 Cl1 79.01(7) . . ?
N4 Mg1 Cl2 92.59(8) . . ?
N4 Mg1 Cl1 92.38(8) . . ?
N4 Mg1 O1 167.83(10) . . ?
N1 Mg1 Cl2 100.78(9) . . ?
N1 Mg1 Cl1 167.44(10) . . ?
N1 Mg1 O1 92.76(10) . . ?
N1 Mg1 N4 97.07(11) . . ?
N1 Mg1 N2 78.51(11) . . ?
N2 Mg1 Cl2 171.19(9) . . ?
N2 Mg1 Cl1 92.30(9) . . ?
N2 Mg1 O1 92.74(10) . . ?
N2 Mg1 N4 96.22(11) . . ?
Cl1 Mg2 Cl2 87.33(4) . . ?
O1 Mg2 Cl2 76.23(6) . . ?
O1 Mg2 Cl1 76.65(7) . . ?
N5 Mg2 Cl2 165.43(10) . . ?
N5 Mg2 Cl1 97.67(9) . . ?
N5 Mg2 O1 91.55(10) . . ?
N5 Mg2 N6 79.00(11) . . ?
N5 Mg2 N8 97.10(11) . . ?
N6 Mg2 Cl2 93.36(9) . . ?
N6 Mg2 Cl1 168.32(9) . . ?
N6 Mg2 O1 92.18(10) . . ?
N6 Mg2 N8 98.30(11) . . ?
N8 Mg2 Cl2 96.27(8) . . ?
N8 Mg2 Cl1 93.21(8) . . ?
N8 Mg2 O1 167.50(10) . . ?
Mg1 O1 Mg2 85.79(8) . . ?
C40 O1 Mg1 117.8(2) . . ?
C40 O1 Mg2 115.8(2) . . ?
C37 O1 Mg1 114.7(2) . . ?
C37 O1 Mg2 117.8(2) . . ?
C37 O1 C40 104.9(3) . . ?
C14 N3 C11 109.2(3) . . ?
C14 N3 C15 124.7(3) . . ?
C11 N3 C15 125.0(3) . . ?
C26 N5 Mg2 112.2(2) . . ?
C19 N5 Mg2 143.5(2) . . ?
C19 N5 C26 104.3(3) . . ?
C27 N6 Mg2 111.3(2) . . ?
C27 N6 C28 115.8(3) . . ?
C28 N6 Mg2 132.8(2) . . ?
C17 N4 Mg1 105.4(2) . . ?
C17 N4 C16 107.7(3) . . ?
C17 N4 C18 107.4(3) . . ?
C16 N4 Mg1 110.5(2) . . ?
C18 N4 Mg1 115.4(2) . . ?
C18 N4 C16 110.0(3) . . ?
C34 N8 Mg2 109.5(2) . . ?
C34 N8 C35 110.4(3) . . ?
C35 N8 Mg2 115.4(2) . . ?
C36 N8 Mg2 107.1(2) . . ?
C36 N8 C34 107.0(3) . . ?
C36 N8 C35 107.1(3) . . ?
C29 N7 C33 125.3(3) . . ?
C32 N7 C29 108.6(3) . . ?
C32 N7 C33 125.9(3) . . ?
C8 N1 Mg1 112.0(2) . . ?
C1 N1 Mg1 143.5(2) . . ?
C1 N1 C8 104.3(3) . . ?
C9 N2 Mg1 110.9(2) . . ?
C9 N2 C10 115.8(3) . . ?
C10 N2 Mg1 133.0(2) . . ?
N5 C26 C25 112.9(3) . . ?
N5 C26 C27 118.1(3) . . ?
C25 C26 C27 129.0(3) . . ?
C25 C24 C19 105.7(3) . . ?
C23 C24 C25 135.0(3) . . ?
C23 C24 C19 119.3(3) . . ?
C26 C25 C24 105.7(3) . . ?
C26 C25 H25 127.1 . . ?
C24 C25 H25 127.1 . . ?
N5 C19 C24 111.3(3) . . ?
N5 C19 C20 128.1(3) . . ?
C20 C19 C24 120.5(3) . . ?
C24 C23 H23 120.4 . . ?
C22 C23 C24 119.2(3) . . ?
C22 C23 H23 120.4 . . ?
N6 C27 C26 119.5(3) . . ?
N6 C27 H27 120.3 . . ?
C26 C27 H27 120.3 . . ?
N3 C14 H14 125.8 . . ?
C13 C14 N3 108.4(3) . . ?
C13 C14 H14 125.8 . . ?
N7 C29 C28 121.5(3) . . ?
C30 C29 N7 107.9(3) . . ?
C30 C29 C28 130.5(3) . . ?
N1 C8 C9 118.1(3) . . ?
C7 C8 N1 112.8(3) . . ?
C7 C8 C9 129.1(3) . . ?
N2 C9 C8 120.3(3) . . ?
N2 C9 H9 119.9 . . ?
C8 C9 H9 119.9 . . ?
C11 C12 H12 126.2 . . ?
C11 C12 C13 107.5(3) . . ?
C13 C12 H12 126.2 . . ?
N3 C11 C10 121.9(3) . . ?
C12 C11 N3 107.4(3) . . ?
C12 C11 C10 130.5(3) . . ?
C23 C22 H22 119.3 . . ?
C23 C22 C21 121.4(3) . . ?
C21 C22 H22 119.3 . . ?
N3 C15 H15A 109.3 . . ?
N3 C15 H15B 109.3 . . ?
N3 C15 C16 111.8(3) . . ?
H15A C15 H15B 107.9 . . ?
C16 C15 H15A 109.3 . . ?
C16 C15 H15B 109.3 . . ?
C7 C6 C1 106.1(3) . . ?
C7 C6 C5 134.1(3) . . ?
C5 C6 C1 119.8(3) . . ?
C14 C13 C12 107.4(3) . . ?
C14 C13 H13 126.3 . . ?
C12 C13 H13 126.3 . . ?
C22 C21 H21 119.3 . . ?
C20 C21 C22 121.5(4) . . ?
C20 C21 H21 119.3 . . ?
N1 C1 C6 111.1(3) . . ?
N1 C1 C2 128.4(3) . . ?
C2 C1 C6 120.6(3) . . ?
C8 C7 C6 105.8(3) . . ?
C8 C7 H7 126(2) . . ?
C6 C7 H7 128(2) . . ?
N7 C33 H33A 109.1 . . ?
N7 C33 H33B 109.1 . . ?
N7 C33 C34 112.7(3) . . ?
H33A C33 H33B 107.8 . . ?
C34 C33 H33A 109.1 . . ?
C34 C33 H33B 109.1 . . ?
C19 C20 H20 120.9 . . ?
C21 C20 C19 118.1(3) . . ?
C21 C20 H20 120.9 . . ?
N4 C17 H17A 109.5 . . ?
N4 C17 H17B 109.5 . . ?
N4 C17 H17C 109.5 . . ?
H17A C17 H17B 109.5 . . ?
H17A C17 H17C 109.5 . . ?
H17B C17 H17C 109.5 . . ?
N8 C34 C33 112.5(3) . . ?
N8 C34 H34A 109.1 . . ?
N8 C34 H34B 109.1 . . ?
C33 C34 H34A 109.1 . . ?
C33 C34 H34B 109.1 . . ?
H34A C34 H34B 107.8 . . ?
N6 C28 H28A 109.3 . . ?
N6 C28 H28B 109.3 . . ?
C29 C28 N6 111.5(3) . . ?
C29 C28 H28A 109.3 . . ?
C29 C28 H28B 109.3 . . ?
H28A C28 H28B 108.0 . . ?
N4 C16 C15 113.3(3) . . ?
N4 C16 H16A 108.9 . . ?
N4 C16 H16B 108.9 . . ?
C15 C16 H16A 108.9 . . ?
C15 C16 H16B 108.9 . . ?
H16A C16 H16B 107.7 . . ?
N2 C10 H10A 109.4 . . ?
N2 C10 H10B 109.4 . . ?
C11 C10 N2 111.1(3) . . ?
C11 C10 H10A 109.4 . . ?
C11 C10 H10B 109.4 . . ?
H10A C10 H10B 108.0 . . ?
N4 C18 H18A 109.5 . . ?
N4 C18 H18B 109.5 . . ?
N4 C18 H18C 109.5 . . ?
H18A C18 H18B 109.5 . . ?
H18A C18 H18C 109.5 . . ?
H18B C18 H18C 109.5 . . ?
C1 C2 H2 120.9 . . ?
C3 C2 C1 118.1(3) . . ?
C3 C2 H2 120.9 . . ?
C2 C3 H3 119.3 . . ?
C2 C3 C4 121.3(4) . . ?
C4 C3 H3 119.3 . . ?
N7 C32 H32 125.7 . . ?
C31 C32 N7 108.5(4) . . ?
C31 C32 H32 125.7 . . ?
O1 C40 H40A 110.7 . . ?
O1 C40 H40B 110.7 . . ?
O1 C40 H40C 110.0 . . ?
O1 C40 H40D 110.0 . . ?
O1 C40 C39 105.2(3) . . ?
H40A C40 H40B 108.8 . . ?
H40C C40 H40D 108.4 . . ?
C39 C40 H40A 110.7 . . ?
C39 C40 H40B 110.7 . . ?
C39A C40 O1 108.5(7) . . ?
C39A C40 H40C 110.0 . . ?
C39A C40 H40D 110.0 . . ?
N8 C35 H35A 109.5 . . ?
N8 C35 H35B 109.5 . . ?
N8 C35 H35C 109.5 . . ?
H35A C35 H35B 109.5 . . ?
H35A C35 H35C 109.5 . . ?
H35B C35 H35C 109.5 . . ?
N8 C36 H36A 109.5 . . ?
N8 C36 H36B 109.5 . . ?
N8 C36 H36C 109.5 . . ?
H36A C36 H36B 109.5 . . ?
H36A C36 H36C 109.5 . . ?
H36B C36 H36C 109.5 . . ?
C6 C5 H5 120.7 . . ?
C4 C5 C6 118.7(4) . . ?
C4 C5 H5 120.7 . . ?
C29 C30 H30 126.2 . . ?
C29 C30 C31 107.5(4) . . ?
C31 C30 H30 126.2 . . ?
C3 C4 H4 119.3 . . ?
C5 C4 C3 121.5(4) . . ?
C5 C4 H4 119.3 . . ?
C32 C31 C30 107.5(4) . . ?
C32 C31 H31 126.3 . . ?
C30 C31 H31 126.3 . . ?
O1 C37 H37A 110.6 . . ?
O1 C37 H37B 110.6 . . ?
O1 C37 H37C 109.7 . . ?
O1 C37 H37D 109.7 . . ?
H37A C37 H37B 108.7 . . ?
H37C C37 H37D 108.2 . . ?
C38 C37 O1 105.9(4) . . ?
C38 C37 H37A 110.6 . . ?
C38 C37 H37B 110.6 . . ?
C38A C37 O1 109.6(6) . . ?
C38A C37 H37C 109.7 . . ?
C38A C37 H37D 109.7 . . ?
C40 C39 H39A 110.4 . . ?
C40 C39 H39B 110.4 . . ?
H39A C39 H39B 108.6 . . ?
C38 C39 C40 106.6(4) . . ?
C38 C39 H39A 110.4 . . ?
C38 C39 H39B 110.4 . . ?
C37 C38 C39 108.1(4) . . ?
C37 C38 H38A 110.1 . . ?
C37 C38 H38B 110.1 . . ?
C39 C38 H38A 110.1 . . ?
C39 C38 H38B 110.1 . . ?
H38A C38 H38B 108.4 . . ?
C40 C39A H39C 110.1 . . ?
C40 C39A H39D 110.1 . . ?
C40 C39A C38A 108.2(10) . . ?
H39C C39A H39D 108.4 . . ?
C38A C39A H39C 110.1 . . ?
C38A C39A H39D 110.1 . . ?
C37 C38A C39A 106.9(10) . . ?
C37 C38A H38C 110.3 . . ?
C37 C38A H38D 110.3 . . ?
C39A C38A H38C 110.3 . . ?
C39A C38A H38D 110.3 . . ?
H38C C38A H38D 108.6 . . ?

loop_
_geom_bond_atom_site_label_1
_geom_bond_atom_site_label_2
_geom_bond_distance
_geom_bond_site_symmetry_2
_geom_bond_publ_flag
Cl2 Mg1 2.5013(14) . ?
Cl2 Mg2 2.4922(13) . ?
Cl1 Mg1 2.4796(14) . ?
Cl1 Mg2 2.4728(14) . ?
Mg1 O1 2.317(3) . ?
Mg1 N4 2.300(3) . ?
Mg1 N1 2.095(3) . ?
Mg1 N2 2.211(3) . ?
Mg2 O1 2.452(3) . ?
Mg2 N5 2.080(3) . ?
Mg2 N6 2.194(3) . ?
Mg2 N8 2.264(3) . ?
O1 C40 1.475(4) . ?
O1 C37 1.468(4) . ?
N3 C14 1.368(4) . ?
N3 C11 1.377(4) . ?
N3 C15 1.454(4) . ?
N5 C26 1.383(4) . ?
N5 C19 1.372(4) . ?
N6 C27 1.289(4) . ?
N6 C28 1.490(4) . ?
N4 C17 1.482(4) . ?
N4 C16 1.484(4) . ?
N4 C18 1.484(4) . ?
N8 C34 1.484(4) . ?
N8 C35 1.487(4) . ?
N8 C36 1.481(4) . ?
N7 C29 1.381(4) . ?
N7 C33 1.452(4) . ?
N7 C32 1.367(5) . ?
N1 C8 1.388(4) . ?
N1 C1 1.372(4) . ?
N2 C9 1.286(4) . ?
N2 C10 1.489(4) . ?
C26 C25 1.386(5) . ?
C26 C27 1.432(5) . ?
C24 C25 1.415(5) . ?
C24 C19 1.426(5) . ?
C24 C23 1.406(5) . ?
C25 H25 0.9500 . ?
C19 C20 1.412(5) . ?
C23 H23 0.9500 . ?
C23 C22 1.370(5) . ?
C27 H27 0.9500 . ?
C14 H14 0.9500 . ?
C14 C13 1.361(5) . ?
C29 C28 1.490(5) . ?
C29 C30 1.357(5) . ?
C8 C9 1.421(5) . ?
C8 C7 1.388(5) . ?
C9 H9 0.9500 . ?
C12 H12 0.9500 . ?
C12 C11 1.372(5) . ?
C12 C13 1.418(5) . ?
C11 C10 1.486(5) . ?
C22 H22 0.9500 . ?
C22 C21 1.397(5) . ?
C15 H15A 0.9900 . ?
C15 H15B 0.9900 . ?
C15 C16 1.538(5) . ?
C6 C1 1.429(5) . ?
C6 C7 1.406(5) . ?
C6 C5 1.409(5) . ?
C13 H13 0.9500 . ?
C21 H21 0.9500 . ?
C21 C20 1.376(5) . ?
C1 C2 1.408(5) . ?
C7 H7 0.93(4) . ?
C33 H33A 0.9900 . ?
C33 H33B 0.9900 . ?
C33 C34 1.528(5) . ?
C20 H20 0.9500 . ?
C17 H17A 0.9800 . ?
C17 H17B 0.9800 . ?
C17 H17C 0.9800 . ?
C34 H34A 0.9900 . ?
C34 H34B 0.9900 . ?
C28 H28A 0.9900 . ?
C28 H28B 0.9900 . ?
C16 H16A 0.9900 . ?
C16 H16B 0.9900 . ?
C10 H10A 0.9900 . ?
C10 H10B 0.9900 . ?
C18 H18A 0.9800 . ?
C18 H18B 0.9800 . ?
C18 H18C 0.9800 . ?
C2 H2 0.9500 . ?
C2 C3 1.377(5) . ?
C3 H3 0.9500 . ?
C3 C4 1.414(5) . ?
C32 H32 0.9500 . ?
C32 C31 1.353(6) . ?
C40 H40A 0.9900 . ?
C40 H40B 0.9900 . ?
C40 H40C 0.9900 . ?
C40 H40D 0.9900 . ?
C40 C39 1.482(6) . ?
C40 C39A 1.396(12) . ?
C35 H35A 0.9800 . ?
C35 H35B 0.9800 . ?
C35 H35C 0.9800 . ?
C36 H36A 0.9800 . ?
C36 H36B 0.9800 . ?
C36 H36C 0.9800 . ?
C5 H5 0.9500 . ?
C5 C4 1.370(6) . ?
C30 H30 0.9500 . ?
C30 C31 1.417(6) . ?
C4 H4 0.9500 . ?
C31 H31 0.9500 . ?
C37 H37A 0.9900 . ?
C37 H37B 0.9900 . ?
C37 H37C 0.9900 . ?
C37 H37D 0.9900 . ?
C37 C38 1.454(6) . ?
C37 C38A 1.401(11) . ?
C39 H39A 0.9900 . ?
C39 H39B 0.9900 . ?
C39 C38 1.459(7) . ?
C38 H38A 0.9900 . ?
C38 H38B 0.9900 . ?
C39A H39C 0.9900 . ?
C39A H39D 0.9900 . ?
C39A C38A 1.488(15) . ?
C38A H38C 0.9900 . ?
C38A H38D 0.9900 . ?

loop_
_geom_torsion_atom_site_label_1
_geom_torsion_atom_site_label_2
_geom_torsion_atom_site_label_3
_geom_torsion_atom_site_label_4
_geom_torsion
_geom_torsion_site_symmetry_1
_geom_torsion_site_symmetry_2
_geom_torsion_site_symmetry_3
_geom_torsion_site_symmetry_4
_geom_torsion_publ_flag
Mg1 O1 C40 C39 158.9(3) . . . . ?
Mg1 O1 C40 C39A 115.0(9) . . . . ?
Mg1 O1 C37 C38 -160.5(4) . . . . ?
Mg1 O1 C37 C38A -119.1(8) . . . . ?
Mg1 N4 C16 C15 70.6(3) . . . . ?
Mg1 N1 C8 C9 -4.3(4) . . . . ?
Mg1 N1 C8 C7 175.8(2) . . . . ?
Mg1 N1 C1 C6 -174.4(3) . . . . ?
Mg1 N1 C1 C2 6.2(6) . . . . ?
Mg1 N2 C9 C8 1.5(4) . . . . ?
Mg1 N2 C10 C11 108.7(3) . . . . ?
Mg2 O1 C40 C39 -101.7(3) . . . . ?
Mg2 O1 C40 C39A -145.6(9) . . . . ?
Mg2 O1 C37 C38 100.8(4) . . . . ?
Mg2 O1 C37 C38A 142.2(8) . . . . ?
Mg2 N5 C26 C25 179.1(2) . . . . ?
Mg2 N5 C26 C27 -0.1(4) . . . . ?
Mg2 N5 C19 C24 -178.2(3) . . . . ?
Mg2 N5 C19 C20 -0.2(6) . . . . ?
Mg2 N6 C27 C26 -1.1(4) . . . . ?
Mg2 N6 C28 C29 108.0(3) . . . . ?
Mg2 N8 C34 C33 71.9(3) . . . . ?
O1 C40 C39 C38 -19.0(5) . . . . ?
O1 C40 C39A C38A 11.0(16) . . . . ?
O1 C37 C38 C39 17.9(6) . . . . ?
O1 C37 C38A C39A -5.4(15) . . . . ?
N3 C14 C13 C12 -0.3(4) . . . . ?
N3 C11 C10 N2 -66.5(4) . . . . ?
N3 C15 C16 N4 -144.3(3) . . . . ?
N5 C26 C25 C24 -0.3(4) . . . . ?
N5 C26 C27 N6 0.9(5) . . . . ?
N5 C19 C20 C21 -178.3(3) . . . . ?
N7 C29 C28 N6 -62.3(4) . . . . ?
N7 C29 C30 C31 0.2(5) . . . . ?
N7 C33 C34 N8 -144.3(3) . . . . ?
N7 C32 C31 C30 -0.1(5) . . . . ?
N1 C8 C9 N2 1.8(5) . . . . ?
N1 C8 C7 C6 1.0(4) . . . . ?
N1 C1 C2 C3 179.9(3) . . . . ?
C26 N5 C19 C24 0.5(4) . . . . ?
C26 N5 C19 C20 178.6(3) . . . . ?
C24 C19 C20 C21 -0.4(5) . . . . ?
C24 C23 C22 C21 0.4(5) . . . . ?
C25 C26 C27 N6 -178.1(3) . . . . ?
C25 C24 C19 N5 -0.7(4) . . . . ?
C25 C24 C19 C20 -178.9(3) . . . . ?
C25 C24 C23 C22 178.9(4) . . . . ?
C19 N5 C26 C25 -0.1(4) . . . . ?
C19 N5 C26 C27 -179.3(3) . . . . ?
C19 C24 C25 C26 0.6(4) . . . . ?
C19 C24 C23 C22 -1.0(5) . . . . ?
C23 C24 C25 C26 -179.3(4) . . . . ?
C23 C24 C19 N5 179.2(3) . . . . ?
C23 C24 C19 C20 1.0(5) . . . . ?
C23 C22 C21 C20 0.2(5) . . . . ?
C27 N6 C28 C29 -67.8(4) . . . . ?
C27 C26 C25 C24 178.7(3) . . . . ?
C14 N3 C11 C12 -0.7(4) . . . . ?
C14 N3 C11 C10 176.0(3) . . . . ?
C14 N3 C15 C16 -78.9(4) . . . . ?
C29 N7 C33 C34 92.7(4) . . . . ?
C29 N7 C32 C31 0.2(5) . . . . ?
C29 C30 C31 C32 0.0(5) . . . . ?
C8 N1 C1 C6 0.6(4) . . . . ?
C8 N1 C1 C2 -178.8(3) . . . . ?
C9 N2 C10 C11 -65.3(4) . . . . ?
C9 C8 C7 C6 -178.8(3) . . . . ?
C12 C11 C10 N2 109.4(4) . . . . ?
C11 N3 C14 C13 0.7(4) . . . . ?
C11 N3 C15 C16 88.2(4) . . . . ?
C11 C12 C13 C14 -0.1(4) . . . . ?
C22 C21 C20 C19 -0.2(5) . . . . ?
C15 N3 C14 C13 169.5(3) . . . . ?
C15 N3 C11 C12 -169.5(3) . . . . ?
C15 N3 C11 C10 7.2(5) . . . . ?
C6 C1 C2 C3 0.5(5) . . . . ?
C6 C5 C4 C3 0.2(6) . . . . ?
C13 C12 C11 N3 0.5(4) . . . . ?
C13 C12 C11 C10 -175.8(4) . . . . ?
C1 N1 C8 C9 178.9(3) . . . . ?
C1 N1 C8 C7 -1.0(4) . . . . ?
C1 C6 C7 C8 -0.6(4) . . . . ?
C1 C6 C5 C4 0.6(5) . . . . ?
C1 C2 C3 C4 0.3(5) . . . . ?
C7 C8 C9 N2 -178.3(4) . . . . ?
C7 C6 C1 N1 0.0(4) . . . . ?
C7 C6 C1 C2 179.5(3) . . . . ?
C7 C6 C5 C4 180.0(4) . . . . ?
C33 N7 C29 C28 1.1(5) . . . . ?
C33 N7 C29 C30 -174.5(3) . . . . ?
C33 N7 C32 C31 174.5(4) . . . . ?
C17 N4 C16 C15 -174.8(3) . . . . ?
C28 N6 C27 C26 175.6(3) . . . . ?
C28 C29 C30 C31 -175.0(4) . . . . ?
C10 N2 C9 C8 176.9(3) . . . . ?
C18 N4 C16 C15 -58.0(4) . . . . ?
C2 C3 C4 C5 -0.7(6) . . . . ?
C32 N7 C29 C28 175.4(3) . . . . ?
C32 N7 C29 C30 -0.2(4) . . . . ?
C32 N7 C33 C34 -80.6(4) . . . . ?
C40 O1 C37 C38 -29.6(5) . . . . ?
C40 O1 C37 C38A 11.8(9) . . . . ?
C40 C39 C38 C37 0.8(7) . . . . ?
C40 C39A C38A C37 -3.6(18) . . . . ?
C35 N8 C34 C33 -56.1(4) . . . . ?
C36 N8 C34 C33 -172.3(3) . . . . ?
C5 C6 C1 N1 179.5(3) . . . . ?
C5 C6 C1 C2 -1.0(5) . . . . ?
C5 C6 C7 C8 180.0(4) . . . . ?
C30 C29 C28 N6 112.3(5) . . . . ?
C37 O1 C40 C39 29.9(4) . . . . ?
C37 O1 C40 C39A -13.9(10) . . . . ?

loop_
_smtbx_masks_void_nr
_smtbx_masks_void_average_x
_smtbx_masks_void_average_y
_smtbx_masks_void_average_z
_smtbx_masks_void_volume
_smtbx_masks_void_count_electrons
_smtbx_masks_void_content
1 0.322 0.000 0.000 117.4 21.3 '0.4 C7H8'
2 -0.396 0.500 0.500 117.4 21.3 '0.4 C7H8'
